data_4060339
_publ_section_title
;
  Synthesis and Crystallographic Characterization of New Mn(I)
  Complexes of Donor-Functionalized Indenes
;
_journal_name_full Organometallics
_journal_paper_doi 10.1021/om0490435
_journal_year 2005
_chemical_formula_sum 'C23.5 H30 Br Mn N O3 P'
_chemical_formula_weight 540.31
_space_group_IT_number 14
_symmetry_cell_setting monoclinic
_symmetry_space_group_name_Hall '-P 2ybc'
_symmetry_space_group_name_H-M 'P 1 21/c 1'
_cell_angle_alpha 90.00
_cell_angle_beta 103.6339(12)
_cell_angle_gamma 90.00
_cell_formula_units_Z 4
_cell_length_a 15.5249(11)
_cell_length_b 8.0752(6)
_cell_length_c 20.4893(14)
_cell_measurement_temperature 193(2)
_cell_volume 2496.3(3)
_diffrn_ambient_temperature 193(2)
_exptl_crystal_density_diffrn 1.438
_cod_depositor_comments
;
The following automatic conversions were performed:
'_symmetry_cell_setting' value 'Monoclinic' changed to 'monoclinic'
according to '/home/saulius/struct/CIF-dictionaries/cif_core.dic'
dictionary named 'cif_core.dic' version 2.4.1 from 2010-06-29.

Automatic conversion script
Id: cif_fix_enum 1527 2010-12-29 10:47:43Z saulius 
;
_cod_original_sg_symbol_H-M 'P 21/c'
_cod_original_formula_sum 'C23.50 H30 Br Mn N O3 P'
_cod_database_code 4060339

loop_
_symmetry_equiv_pos_as_xyz
'x, y, z'
'-x, y+1/2, -z+1/2'
'-x, -y, -z'
'x, -y-1/2, z-1/2'

loop_
_atom_site_label
_atom_site_type_symbol
_atom_site_fract_x
_atom_site_fract_y
_atom_site_fract_z
_atom_site_U_iso_or_equiv
_atom_site_adp_type
_atom_site_occupancy
_atom_site_symmetry_multiplicity
_atom_site_calc_flag
_atom_site_refinement_flags
_atom_site_disorder_assembly
_atom_site_disorder_group
Br Br 0.39818(3) 0.41748(6) 0.32246(2) 0.04154(16) Uani 1 1 d . . .
Mn Mn 0.27575(4) 0.23032(8) 0.26085(3) 0.03318(19) Uani 1 1 d . . .
P P 0.22891(7) 0.18758(13) 0.36035(5) 0.0279(2) Uani 1 1 d . . .
O11 O 0.1311(4) 0.0550(6) 0.1736(2) 0.0823(14) Uani 1 1 d . . .
O12 O 0.3492(3) 0.2698(6) 0.1412(2) 0.0794(13) Uani 1 1 d . . .
O13 O 0.1729(3) 0.5336(5) 0.2212(2) 0.0722(12) Uani 1 1 d . . .
N N 0.3614(3) 0.0133(4) 0.29484(17) 0.0349(8) Uani 1 1 d . . .
C1 C 0.4309(3) -0.1442(6) 0.4062(2) 0.0401(10) Uani 1 1 d . . .
H1A H 0.4916 -0.0974 0.4162 0.048 Uiso 1 1 calc R . .
H1B H 0.4308 -0.2524 0.3835 0.048 Uiso 1 1 calc R . .
C2 C 0.3648(3) -0.0267(5) 0.3648(2) 0.0296(8) Uani 1 1 d . . .
C3 C 0.3055(3) 0.0273(5) 0.39796(18) 0.0259(8) Uani 1 1 d . . .
C3A C 0.3222(3) -0.0600(5) 0.46308(19) 0.0312(9) Uani 1 1 d . . .
C4 C 0.2759(3) -0.0586(6) 0.5133(2) 0.0420(11) Uani 1 1 d . . .
H4 H 0.2246 0.0081 0.5096 0.050 Uiso 1 1 calc R . .
C5 C 0.3074(4) -0.1589(7) 0.5695(2) 0.0561(14) Uani 1 1 d . . .
H5 H 0.2763 -0.1616 0.6042 0.067 Uiso 1 1 calc R . .
C6 C 0.3819(4) -0.2529(7) 0.5755(3) 0.0612(16) Uani 1 1 d . . .
H6 H 0.4027 -0.3175 0.6148 0.073 Uiso 1 1 calc R . .
C7 C 0.4270(4) -0.2552(7) 0.5254(3) 0.0563(14) Uani 1 1 d . . .
H7 H 0.4786 -0.3217 0.5295 0.068 Uiso 1 1 calc R . .
C7A C 0.3964(3) -0.1593(6) 0.4687(2) 0.0379(10) Uani 1 1 d . . .
C11 C 0.1854(4) 0.1146(7) 0.2092(3) 0.0556(14) Uani 1 1 d . . .
C12 C 0.3239(4) 0.2559(6) 0.1856(3) 0.0480(12) Uani 1 1 d . . .
C13 C 0.2123(3) 0.4155(6) 0.2382(2) 0.0455(12) Uani 1 1 d . . .
C21 C 0.1177(3) 0.1022(6) 0.3579(3) 0.0464(12) Uani 1 1 d . . .
H21 H 0.1095 0.1034 0.4048 0.056 Uiso 1 1 calc R . .
C22 C 0.1078(4) -0.0759(7) 0.3334(3) 0.0639(16) Uani 1 1 d . . .
H22A H 0.1567 -0.1424 0.3596 0.077 Uiso 1 1 calc R . .
H22B H 0.1090 -0.0797 0.2858 0.077 Uiso 1 1 calc R . .
H22C H 0.0513 -0.1206 0.3391 0.077 Uiso 1 1 calc R . .
C23 C 0.0453(3) 0.2121(9) 0.3153(4) 0.078(2) Uani 1 1 d . . .
H23A H 0.0540 0.3268 0.3311 0.094 Uiso 1 1 calc R . .
H23B H -0.0130 0.1731 0.3193 0.094 Uiso 1 1 calc R . .
H23C H 0.0487 0.2068 0.2681 0.094 Uiso 1 1 calc R . .
C24 C 0.2402(4) 0.3525(7) 0.4257(3) 0.0568(14) Uani 1 1 d . . .
H24 H 0.1972 0.3180 0.4526 0.068 Uiso 1 1 calc R . .
C25 C 0.2039(5) 0.5196(7) 0.3959(3) 0.0692(17) Uani 1 1 d . . .
H25A H 0.1464 0.5029 0.3643 0.083 Uiso 1 1 calc R . .
H25B H 0.2455 0.5690 0.3722 0.083 Uiso 1 1 calc R . .
H25C H 0.1966 0.5936 0.4321 0.083 Uiso 1 1 calc R . .
C26 C 0.3236(6) 0.3620(9) 0.4748(4) 0.100(3) Uani 1 1 d . . .
H26A H 0.3411 0.2511 0.4925 0.120 Uiso 1 1 calc R . .
H26B H 0.3173 0.4348 0.5117 0.120 Uiso 1 1 calc R . .
H26C H 0.3691 0.4067 0.4537 0.120 Uiso 1 1 calc R . .
C27 C 0.3230(4) -0.1355(6) 0.2548(2) 0.0568(15) Uani 1 1 d . . .
H27A H 0.3181 -0.1141 0.2070 0.068 Uiso 1 1 calc R . .
H27B H 0.2640 -0.1585 0.2622 0.068 Uiso 1 1 calc R . .
H27C H 0.3616 -0.2312 0.2690 0.068 Uiso 1 1 calc R . .
C28 C 0.4529(4) 0.0334(7) 0.2854(3) 0.0577(15) Uani 1 1 d . . .
H28A H 0.4504 0.0609 0.2384 0.069 Uiso 1 1 calc R . .
H28B H 0.4858 -0.0702 0.2972 0.069 Uiso 1 1 calc R . .
H28C H 0.4829 0.1227 0.3144 0.069 Uiso 1 1 calc R . .
C10S C -0.0289(10) 0.2927(8) 0.4913(7) 0.0936(17) Uiso 0.50 1 d PD . .
H10A H -0.0120 0.3336 0.4510 0.112 Uiso 0.50 1 calc PR . .
H10B H 0.0049 0.3521 0.5308 0.112 Uiso 0.50 1 calc PR . .
H10C H -0.0924 0.3112 0.4868 0.112 Uiso 0.50 1 calc PR . .
C11S C -0.0087(8) 0.1060(8) 0.4995(6) 0.0936(17) Uiso 0.50 1 d PGD . .
C12S C 0.0545(7) 0.0489(10) 0.5547(5) 0.0936(17) Uiso 0.50 1 d PGD . .
H12S H 0.0849 0.1249 0.5876 0.112 Uiso 0.50 1 calc PR . .
C13S C 0.0733(7) -0.1193(10) 0.5618(5) 0.0936(17) Uiso 0.50 1 d PG . .
H13S H 0.1165 -0.1584 0.5996 0.112 Uiso 0.50 1 calc PR . .
C14S C 0.0288(8) -0.2305(8) 0.5137(6) 0.0936(17) Uiso 0.50 1 d PG . .
H14S H 0.0416 -0.3455 0.5186 0.112 Uiso 0.50 1 calc PR . .
C15S C -0.0344(7) -0.1734(9) 0.4585(5) 0.0936(17) Uiso 0.50 1 d PG . .
H15S H -0.0648 -0.2493 0.4256 0.112 Uiso 0.50 1 calc PR . .
C16S C -0.0532(7) -0.0051(10) 0.4514(5) 0.0936(17) Uiso 0.50 1 d PGD . .
H16S H -0.0964 0.0339 0.4137 0.112 Uiso 0.50 1 calc PR . .

loop_
_atom_site_aniso_label
_atom_site_aniso_U_11
_atom_site_aniso_U_22
_atom_site_aniso_U_33
_atom_site_aniso_U_23
_atom_site_aniso_U_13
_atom_site_aniso_U_12
Br 0.0411(3) 0.0352(3) 0.0496(3) 0.0024(2) 0.0134(2) -0.00314(19)
Mn 0.0397(4) 0.0312(4) 0.0274(3) 0.0060(3) 0.0053(3) -0.0018(3)
P 0.0276(5) 0.0253(5) 0.0310(5) 0.0034(4) 0.0070(4) 0.0017(4)
O11 0.097(3) 0.092(4) 0.043(2) 0.001(2) -0.013(2) -0.027(3)
O12 0.111(4) 0.090(3) 0.042(2) 0.007(2) 0.027(2) -0.010(3)
O13 0.062(3) 0.057(3) 0.090(3) 0.030(2) 0.003(2) 0.018(2)
N 0.050(2) 0.0261(18) 0.0326(18) -0.0017(15) 0.0184(16) 0.0043(16)
C1 0.039(2) 0.036(2) 0.045(3) 0.004(2) 0.009(2) 0.013(2)
C2 0.037(2) 0.023(2) 0.030(2) 0.0000(16) 0.0098(17) 0.0002(17)
C3 0.030(2) 0.0218(19) 0.0250(19) 0.0005(15) 0.0052(16) -0.0014(16)
C3A 0.036(2) 0.030(2) 0.025(2) 0.0012(16) 0.0028(16) -0.0025(18)
C4 0.051(3) 0.044(3) 0.032(2) 0.004(2) 0.011(2) 0.000(2)
C5 0.074(4) 0.062(3) 0.033(3) 0.012(2) 0.013(2) -0.012(3)
C6 0.072(4) 0.061(4) 0.041(3) 0.025(3) -0.005(3) -0.003(3)
C7 0.054(3) 0.052(3) 0.056(3) 0.021(3) -0.002(3) 0.009(3)
C7A 0.039(2) 0.035(2) 0.036(2) 0.0060(19) 0.0019(19) 0.001(2)
C11 0.062(3) 0.053(3) 0.047(3) 0.013(3) 0.005(3) -0.013(3)
C12 0.060(3) 0.043(3) 0.041(3) 0.005(2) 0.012(2) -0.007(2)
C13 0.042(3) 0.043(3) 0.048(3) 0.014(2) 0.003(2) 0.001(2)
C21 0.029(2) 0.055(3) 0.054(3) 0.016(2) 0.008(2) -0.004(2)
C22 0.045(3) 0.063(4) 0.075(4) 0.016(3) -0.004(3) -0.023(3)
C23 0.028(3) 0.086(5) 0.115(6) 0.031(4) 0.003(3) 0.003(3)
C24 0.070(4) 0.042(3) 0.057(3) -0.011(3) 0.014(3) 0.015(3)
C25 0.088(5) 0.038(3) 0.084(4) -0.006(3) 0.026(3) 0.021(3)
C26 0.162(8) 0.062(4) 0.073(5) -0.019(4) 0.019(5) -0.012(5)
C27 0.106(5) 0.028(2) 0.038(3) -0.010(2) 0.021(3) 0.000(3)
C28 0.064(3) 0.054(3) 0.069(4) 0.016(3) 0.045(3) 0.021(3)

loop_
_geom_bond_atom_site_label_1
_geom_bond_atom_site_label_2
_geom_bond_distance
_geom_bond_site_symmetry_2
_geom_bond_publ_flag
Br Mn 2.5218(8) . ?
Mn C13 1.791(5) . ?
Mn C11 1.805(6) . ?
Mn C12 1.877(5) . ?
Mn N 2.211(4) . ?
Mn P 2.3459(12) . ?
P C3 1.803(4) . ?
P C21 1.849(5) . ?
P C24 1.866(5) . ?
O11 C11 1.089(6) . ?
O12 C12 1.078(6) . ?
O13 C13 1.142(6) . ?
N C2 1.457(5) . ?
N C28 1.488(6) . ?
N C27 1.497(6) . ?
C1 C2 1.505(6) . ?
C1 C7A 1.506(6) . ?
C2 C3 1.340(5) . ?
C3 C3A 1.477(5) . ?
C3A C4 1.386(6) . ?
C3A C7A 1.386(6) . ?
C4 C5 1.399(7) . ?
C5 C6 1.363(8) . ?
C6 C7 1.374(8) . ?
C7 C7A 1.383(6) . ?
C21 C22 1.519(8) . ?
C21 C23 1.533(7) . ?
C24 C26 1.444(9) . ?
C24 C25 1.532(8) . ?
C10S C11S 1.5409 . ?
C11S C12S 1.3900 . ?
C11S C16S 1.3900 . ?
C12S C13S 1.3900 . ?
C13S C14S 1.3900 . ?
C14S C15S 1.3900 . ?
C15S C16S 1.3900 . ?
